data_2244011
loop_
_publ_author_name
'Dhaene, Evert'
'Van Driessche, Isabel'
'De Buysser, Klaartje'
'Van Hecke, Kristof'

_publ_section_title
;
 Crystal structures of three <i>N</i>,<i>N</i>,<i>N</i>'-trisubstituted
 thioureas for reactivity-controlled nanocrystal synthesis
;
_journal_issue 2
_journal_name_full 'Acta Crystallographica Section E'
_journal_page_first
;
;
_journal_paper_doi 10.1107/S2056989022000147
_journal_volume 78
_journal_year 2022
_chemical_formula_iupac 'C22 H22 N2 S'
_chemical_formula_moiety 'C22 H22 N2 S'
_chemical_formula_sum 'C22 H22 N2 S'
_chemical_formula_weight 346.48
_chemical_name_systematic
;
<i>N</i>,<i>N</i>,<i>N</i>'-Tribenzylthiourea
;
_space_group_crystal_system monoclinic
_space_group_IT_number 14
_space_group_name_Hall '-P 2ybc'
_space_group_name_H-M_alt 'P 1 21/c 1'
_atom_sites_solution_hydrogens mixed
_atom_sites_solution_primary dual
_audit_creation_method
;
Olex2 1.5
(compiled 2021.11.18 svn.ra9532c28 for OlexSys, GUI svn.r6429)
;
_cell_angle_alpha 90
_cell_angle_beta 102.042(3)
_cell_angle_gamma 90
_cell_formula_units_Z 4
_cell_length_a 11.2378(4)
_cell_length_b 14.7792(5)
_cell_length_c 11.3165(5)
_cell_measurement_reflns_used 8187
_cell_measurement_temperature 100.0(10)
_cell_measurement_theta_max 73.9640
_cell_measurement_theta_min 3.9950
_cell_volume 1838.15(12)
_computing_cell_refinement
;
CrysAlisPro (Rigaku OD, 2019)
;
_computing_data_collection
;
CrysAlisPro (Rigaku OD, 2019)
;
_computing_data_reduction
;
CrysAlisPro (Rigaku OD, 2019)
;
_computing_molecular_graphics
;
<i>OLEX2</i> (Dolomanov et al., 2009)
;
_computing_publication_material
;
Mercury (Macrae <i>et al.</i>,  2020)
;
_computing_structure_refinement
;
<i>SHELXL2018/3</i> (Sheldrick, 2015b\)
;
_computing_structure_solution
;
<i>SHELXT2018/2</i> (Sheldrick, 2015a\)
;
_diffrn_ambient_temperature 100.0(10)
_diffrn_detector 'CCD plate'
_diffrn_detector_area_resol_mean 10.4839
_diffrn_measured_fraction_theta_full 0.984
_diffrn_measured_fraction_theta_max 0.960
_diffrn_measurement_device 'four-circle diffractometer'
_diffrn_measurement_device_type 'SuperNova, Dual, Cu at home/near, Atlas'
_diffrn_measurement_method '\w scans'
_diffrn_radiation_monochromator mirror
_diffrn_radiation_probe x-ray
_diffrn_radiation_type CuK\a
_diffrn_radiation_wavelength 1.54184
_diffrn_reflns_av_R_equivalents 0.0598
_diffrn_reflns_av_unetI/netI 0.0338
_diffrn_reflns_limit_h_max 13
_diffrn_reflns_limit_h_min -13
_diffrn_reflns_limit_k_max 18
_diffrn_reflns_limit_k_min -18
_diffrn_reflns_limit_l_max 13
_diffrn_reflns_limit_l_min -11
_diffrn_reflns_number 16515
_diffrn_reflns_theta_full 67.684
_diffrn_reflns_theta_max 74.154
_diffrn_reflns_theta_min 4.022
_diffrn_source 'micro-focus sealed X-ray tube'
_exptl_absorpt_coefficient_mu 1.590
_exptl_absorpt_correction_T_max 1.000
_exptl_absorpt_correction_T_min 0.750
_exptl_absorpt_correction_type gaussian
_exptl_absorpt_process_details
;
(CrysAlisPro; Rigaku OD, 2019)
;
_exptl_crystal_colour 'clear colourless'
_exptl_crystal_density_diffrn 1.252
_exptl_crystal_description plate
_exptl_crystal_F_000 736
_exptl_crystal_size_max 0.241
_exptl_crystal_size_mid 0.188
_exptl_crystal_size_min 0.056
_refine_diff_density_max 0.301
_refine_diff_density_min -0.309
_refine_ls_abs_structure_details -
_refine_ls_extinction_method none
_refine_ls_goodness_of_fit_ref 1.062
_refine_ls_hydrogen_treatment mixed
_refine_ls_matrix_type full
_refine_ls_number_parameters 229
_refine_ls_number_reflns 3589
_refine_ls_number_restraints 0
_refine_ls_restrained_S_all 1.062
_refine_ls_R_factor_all 0.0465
_refine_ls_R_factor_gt 0.0430
_refine_ls_shift/su_max 0.000
_refine_ls_shift/su_mean 0.000
_refine_ls_structure_factor_coef Fsqd
_refine_ls_weighting_details 'w=1/[\s^2^(Fo^2^)+(0.0753P)^2^+0.4416P] where P=(Fo^2^+2Fc^2^)/3'
_refine_ls_weighting_scheme calc
_refine_ls_wR_factor_gt 0.1186
_refine_ls_wR_factor_ref 0.1230
_reflns_number_gt 3256
_reflns_number_total 3589
_reflns_threshold_expression 'I > 2\s(I)'
_cod_data_source_file vm2258sup1.cif
_cod_data_source_block 1
_cod_database_code 2244011
_shelx_space_group_comment
;
The symmetry employed for this shelxl refinement is uniquely defined
by the following loop, which should always be used as a source of
symmetry information in preference to the above space-group names.
They are only intended as comments.
;

loop_
_space_group_symop_operation_xyz
'x, y, z'
'-x, y+1/2, -z+1/2'
'-x, -y, -z'
'x, -y-1/2, z-1/2'

loop_
_atom_site_type_symbol
_atom_site_label
_atom_site_fract_x
_atom_site_fract_y
_atom_site_fract_z
_atom_site_U_iso_or_equiv
_atom_site_adp_type
_atom_site_calc_flag
_atom_site_occupancy
_atom_site_disorder_assembly
_atom_site_disorder_group
S S1 0.10482(3) 0.29165(3) 0.32245(3) 0.02217(14) Uani d 1 . .
N N1 0.12474(11) 0.23113(8) 0.54565(11) 0.0198(3) Uani d 1 . .
N N2 0.25536(10) 0.34685(8) 0.52442(11) 0.0191(3) Uani d 1 . .
C C1 0.16633(12) 0.28879(9) 0.47205(13) 0.0177(3) Uani d 1 . .
C C2 0.04085(13) 0.15697(10) 0.50233(13) 0.0209(3) Uani d 1 . .
H H2A -0.024231 0.179223 0.435803 0.025 Uiso calc 1 . .
H H2B 0.002213 0.136546 0.568717 0.025 Uiso calc 1 . .
C C3 0.10428(12) 0.07750(10) 0.45767(14) 0.0215(3) Uani d 1 . .
C C4 0.20059(15) 0.03591(12) 0.53478(18) 0.0358(4) Uani d 1 . .
H H4 0.226181 0.057328 0.615227 0.043 Uiso calc 1 . .
C C5 0.25996(16) -0.03682(13) 0.4954(2) 0.0519(6) Uani d 1 . .
H H5 0.326738 -0.064616 0.548228 0.062 Uiso calc 1 . .
H H1 0.154(3) 0.2304(18) 0.622(3) 0.062 Uiso d 1 . .
C C6 0.22149(18) -0.06872(13) 0.3786(2) 0.0494(6) Uani d 1 . .
H H6 0.262381 -0.118215 0.351143 0.059 Uiso calc 1 . .
C C7 0.1240(2) -0.02889(12) 0.30214(19) 0.0433(5) Uani d 1 . .
H H7 0.096928 -0.051638 0.222546 0.052 Uiso calc 1 . .
C C8 0.06532(16) 0.04457(11) 0.34141(15) 0.0299(4) Uani d 1 . .
H H8 -0.001553 0.072197 0.288476 0.036 Uiso calc 1 . .
C C9 0.31744(12) 0.40391(10) 0.45137(13) 0.0202(3) Uani d 1 . .
H H9A 0.313944 0.374034 0.372425 0.024 Uiso calc 1 . .
H H9B 0.404170 0.408858 0.492068 0.024 Uiso calc 1 . .
C C10 0.26494(12) 0.49838(10) 0.42917(13) 0.0190(3) Uani d 1 . .
C C11 0.31752(13) 0.55802(10) 0.35960(14) 0.0242(3) Uani d 1 . .
H H11 0.384844 0.538845 0.327235 0.029 Uiso calc 1 . .
C C12 0.27248(15) 0.64526(11) 0.33705(15) 0.0281(4) Uani d 1 . .
H H12 0.308310 0.685134 0.288571 0.034 Uiso calc 1 . .
C C13 0.17537(14) 0.67414(11) 0.38522(15) 0.0276(4) Uani d 1 . .
H H13 0.144508 0.733810 0.370034 0.033 Uiso calc 1 . .
C C14 0.12353(13) 0.61561(10) 0.45559(15) 0.0249(3) Uani d 1 . .
H H14 0.057692 0.635536 0.489717 0.030 Uiso calc 1 . .
C C15 0.16720(12) 0.52792(10) 0.47662(13) 0.0211(3) Uani d 1 . .
H H15 0.130022 0.487852 0.523739 0.025 Uiso calc 1 . .
C C16 0.29405(13) 0.35662(10) 0.65564(13) 0.0209(3) Uani d 1 . .
H H16A 0.222424 0.347522 0.692503 0.025 Uiso calc 1 . .
H H16B 0.323109 0.419334 0.673830 0.025 Uiso calc 1 . .
C C17 0.39376(12) 0.29173(10) 0.71478(14) 0.0195(3) Uani d 1 . .
C C18 0.45690(13) 0.31034(11) 0.83213(14) 0.0230(3) Uani d 1 . .
H H18 0.438430 0.363493 0.871962 0.028 Uiso calc 1 . .
C C19 0.54635(13) 0.25185(11) 0.89097(14) 0.0264(3) Uani d 1 . .
H H19 0.589405 0.265389 0.970497 0.032 Uiso calc 1 . .
C C20 0.57320(13) 0.17348(11) 0.83395(15) 0.0263(3) Uani d 1 . .
H H20 0.634493 0.133350 0.874170 0.032 Uiso calc 1 . .
C C21 0.50997(13) 0.15434(11) 0.71817(15) 0.0244(3) Uani d 1 . .
H H21 0.527282 0.100429 0.679235 0.029 Uiso calc 1 . .
C C22 0.42111(13) 0.21354(10) 0.65824(14) 0.0221(3) Uani d 1 . .
H H22 0.379057 0.200265 0.578260 0.027 Uiso calc 1 . .

loop_
_atom_site_aniso_label
_atom_site_aniso_U_11
_atom_site_aniso_U_22
_atom_site_aniso_U_33
_atom_site_aniso_U_12
_atom_site_aniso_U_13
_atom_site_aniso_U_23
S1 0.0224(2) 0.0317(2) 0.0112(2) 0.00067(12) 0.00060(14) 0.00133(12)
N1 0.0220(6) 0.0250(6) 0.0118(6) 0.0008(5) 0.0020(5) 0.0003(5)
N2 0.0202(6) 0.0220(6) 0.0136(6) 0.0015(4) 0.0006(4) 0.0009(4)
C1 0.0162(6) 0.0215(7) 0.0153(7) 0.0052(5) 0.0028(5) 0.0009(5)
C2 0.0195(7) 0.0251(7) 0.0181(7) -0.0015(5) 0.0041(5) 0.0017(6)
C3 0.0189(7) 0.0240(7) 0.0222(8) -0.0037(5) 0.0057(5) 0.0002(6)
C4 0.0274(8) 0.0291(8) 0.0444(11) 0.0016(6) -0.0073(7) -0.0044(7)
C5 0.0243(8) 0.0301(10) 0.0956(18) 0.0028(7) -0.0003(9) -0.0106(10)
C6 0.0427(11) 0.0253(9) 0.0929(18) -0.0065(7) 0.0434(11) -0.0113(10)
C7 0.0719(14) 0.0292(9) 0.0394(11) -0.0185(9) 0.0362(10) -0.0078(8)
C8 0.0434(9) 0.0277(8) 0.0196(8) -0.0080(7) 0.0090(6) 0.0008(6)
C9 0.0175(6) 0.0251(7) 0.0184(7) 0.0009(5) 0.0044(5) 0.0013(6)
C10 0.0178(6) 0.0236(7) 0.0141(7) -0.0007(5) -0.0002(5) -0.0016(5)
C11 0.0242(7) 0.0289(8) 0.0194(8) -0.0031(6) 0.0048(5) -0.0010(6)
C12 0.0333(8) 0.0272(8) 0.0226(9) -0.0079(6) 0.0029(6) 0.0032(6)
C13 0.0277(8) 0.0216(7) 0.0286(9) -0.0007(6) -0.0054(6) 0.0010(6)
C14 0.0190(7) 0.0253(8) 0.0283(8) 0.0023(5) 0.0001(6) -0.0020(6)
C15 0.0180(6) 0.0245(7) 0.0196(7) -0.0009(5) 0.0012(5) -0.0006(6)
C16 0.0215(7) 0.0251(7) 0.0142(8) 0.0027(5) -0.0003(5) -0.0012(5)
C17 0.0166(7) 0.0261(7) 0.0156(7) -0.0013(5) 0.0027(5) 0.0031(5)
C18 0.0226(7) 0.0285(7) 0.0167(8) -0.0028(6) 0.0010(5) -0.0004(6)
C19 0.0218(7) 0.0373(9) 0.0173(8) -0.0031(6) -0.0020(5) 0.0038(6)
C20 0.0169(6) 0.0340(8) 0.0264(8) 0.0020(6) 0.0012(6) 0.0118(7)
C21 0.0200(7) 0.0279(8) 0.0261(9) 0.0030(5) 0.0064(6) 0.0027(6)
C22 0.0192(7) 0.0296(8) 0.0167(7) 0.0010(5) 0.0019(5) 0.0007(6)

loop_
_atom_type_symbol
_atom_type_description
_atom_type_scat_dispersion_real
_atom_type_scat_dispersion_imag
_atom_type_scat_source
C C 0.0181 0.0091 'International Tables Vol C Tables 4.2.6.8 and 6.1.1.4'
H H 0.0000 0.0000 'International Tables Vol C Tables 4.2.6.8 and 6.1.1.4'
N N 0.0311 0.0180 'International Tables Vol C Tables 4.2.6.8 and 6.1.1.4'
S S 0.3331 0.5567 'International Tables Vol C Tables 4.2.6.8 and 6.1.1.4'

loop_
_exptl_crystal_face_index_h
_exptl_crystal_face_index_k
_exptl_crystal_face_index_l
_exptl_crystal_face_perp_dist
0 -10 0 0.0839
-2 3 7 0.0686
2 -2 -7 0.1305
2 6 -5 0.0865
-2 -6 5 0.0865
-7 0 0 0.0553
7 0 0 0.0010
1 9 1 0.0994

loop_
_geom_angle_atom_site_label_1
_geom_angle_atom_site_label_2
_geom_angle_atom_site_label_3
_geom_angle_site_symmetry_1
_geom_angle_site_symmetry_3
_geom_angle
_geom_angle_publ_flag
C1 N1 C2 . . 123.48(12) ?
C1 N1 H1 . . 121.3(18) ?
C2 N1 H1 . . 114.6(18) ?
C1 N2 C9 . . 121.00(12) ?
C1 N2 C16 . . 122.75(13) ?
C9 N2 C16 . . 116.25(11) ?
N1 C1 S1 . . 120.99(11) ?
N1 C1 N2 . . 116.81(13) ?
N2 C1 S1 . . 122.13(11) ?
N1 C2 H2A . . 109.2 ?
N1 C2 H2B . . 109.2 ?
N1 C2 C3 . . 112.20(11) ?
H2A C2 H2B . . 107.9 ?
C3 C2 H2A . . 109.2 ?
C3 C2 H2B . . 109.2 ?
C4 C3 C2 . . 119.63(14) ?
C4 C3 C8 . . 119.56(15) ?
C8 C3 C2 . . 120.79(14) ?
C3 C4 H4 . . 119.8 ?
C3 C4 C5 . . 120.44(18) ?
C5 C4 H4 . . 119.8 ?
C4 C5 H5 . . 120.1 ?
C6 C5 C4 . . 119.70(19) ?
C6 C5 H5 . . 120.1 ?
C5 C6 H6 . . 119.9 ?
C7 C6 C5 . . 120.19(17) ?
C7 C6 H6 . . 119.9 ?
C6 C7 H7 . . 120.0 ?
C6 C7 C8 . . 120.03(18) ?
C8 C7 H7 . . 120.0 ?
C3 C8 C7 . . 120.05(17) ?
C3 C8 H8 . . 120.0 ?
C7 C8 H8 . . 120.0 ?
N2 C9 H9A . . 108.7 ?
N2 C9 H9B . . 108.7 ?
N2 C9 C10 . . 114.29(12) ?
H9A C9 H9B . . 107.6 ?
C10 C9 H9A . . 108.7 ?
C10 C9 H9B . . 108.7 ?
C11 C10 C9 . . 118.69(13) ?
C15 C10 C9 . . 122.46(13) ?
C15 C10 C11 . . 118.84(14) ?
C10 C11 H11 . . 119.7 ?
C12 C11 C10 . . 120.66(15) ?
C12 C11 H11 . . 119.7 ?
C11 C12 H12 . . 120.0 ?
C13 C12 C11 . . 120.03(15) ?
C13 C12 H12 . . 120.0 ?
C12 C13 H13 . . 120.2 ?
C14 C13 C12 . . 119.64(14) ?
C14 C13 H13 . . 120.2 ?
C13 C14 H14 . . 119.8 ?
C13 C14 C15 . . 120.39(15) ?
C15 C14 H14 . . 119.8 ?
C10 C15 H15 . . 119.8 ?
C14 C15 C10 . . 120.43(14) ?
C14 C15 H15 . . 119.8 ?
N2 C16 H16A . . 108.6 ?
N2 C16 H16B . . 108.6 ?
N2 C16 C17 . . 114.82(12) ?
H16A C16 H16B . . 107.5 ?
C17 C16 H16A . . 108.6 ?
C17 C16 H16B . . 108.6 ?
C18 C17 C16 . . 118.44(13) ?
C22 C17 C16 . . 122.47(13) ?
C22 C17 C18 . . 119.05(14) ?
C17 C18 H18 . . 119.7 ?
C19 C18 C17 . . 120.51(15) ?
C19 C18 H18 . . 119.7 ?
C18 C19 H19 . . 119.9 ?
C18 C19 C20 . . 120.19(14) ?
C20 C19 H19 . . 119.9 ?
C19 C20 H20 . . 120.3 ?
C21 C20 C19 . . 119.47(14) ?
C21 C20 H20 . . 120.3 ?
C20 C21 H21 . . 119.8 ?
C20 C21 C22 . . 120.48(15) ?
C22 C21 H21 . . 119.8 ?
C17 C22 C21 . . 120.29(14) ?
C17 C22 H22 . . 119.9 ?
C21 C22 H22 . . 119.9 ?

loop_
_geom_bond_atom_site_label_1
_geom_bond_atom_site_label_2
_geom_bond_site_symmetry_2
_geom_bond_distance
_geom_bond_publ_flag
S1 C1 . 1.6905(14) ?
N1 C1 . 1.3419(19) ?
N1 C2 . 1.4621(18) ?
N1 H1 . 0.85(3) ?
N2 C1 . 1.3569(18) ?
N2 C9 . 1.4566(19) ?
N2 C16 . 1.4648(19) ?
C2 H2A . 0.9900 ?
C2 H2B . 0.9900 ?
C2 C3 . 1.514(2) ?
C3 C4 . 1.384(2) ?
C3 C8 . 1.385(2) ?
C4 H4 . 0.9500 ?
C4 C5 . 1.387(3) ?
C5 H5 . 0.9500 ?
C5 C6 . 1.384(3) ?
C6 H6 . 0.9500 ?
C6 C7 . 1.378(3) ?
C7 H7 . 0.9500 ?
C7 C8 . 1.391(3) ?
C8 H8 . 0.9500 ?
C9 H9A . 0.9900 ?
C9 H9B . 0.9900 ?
C9 C10 . 1.5162(19) ?
C10 C11 . 1.393(2) ?
C10 C15 . 1.390(2) ?
C11 H11 . 0.9500 ?
C11 C12 . 1.389(2) ?
C12 H12 . 0.9500 ?
C12 C13 . 1.385(3) ?
C13 H13 . 0.9500 ?
C13 C14 . 1.384(2) ?
C14 H14 . 0.9500 ?
C14 C15 . 1.389(2) ?
C15 H15 . 0.9500 ?
C16 H16A . 0.9900 ?
C16 H16B . 0.9900 ?
C16 C17 . 1.5199(19) ?
C17 C18 . 1.396(2) ?
C17 C22 . 1.386(2) ?
C18 H18 . 0.9500 ?
C18 C19 . 1.386(2) ?
C19 H19 . 0.9500 ?
C19 C20 . 1.389(2) ?
C20 H20 . 0.9500 ?
C20 C21 . 1.383(2) ?
C21 H21 . 0.9500 ?
C21 C22 . 1.393(2) ?
C22 H22 . 0.9500 ?

loop_
_geom_hbond_atom_site_label_D
_geom_hbond_atom_site_label_H
_geom_hbond_atom_site_label_A
_geom_hbond_site_symmetry_D
_geom_hbond_site_symmetry_H
_geom_hbond_site_symmetry_A
_geom_hbond_distance_DH
_geom_hbond_distance_HA
_geom_hbond_distance_DA
_geom_hbond_angle_DHA
_geom_hbond_publ_flag
N1 H1 S1 1_555 1_555 4_566 0.86(3) 2.47(3) 3.2044(13) 145(3) y

loop_
_geom_torsion_atom_site_label_1
_geom_torsion_atom_site_label_2
_geom_torsion_atom_site_label_3
_geom_torsion_atom_site_label_4
_geom_torsion_site_symmetry_1
_geom_torsion_site_symmetry_2
_geom_torsion_site_symmetry_3
_geom_torsion_site_symmetry_4
_geom_torsion
_geom_torsion_publ_flag
N1 C2 C3 C4 . . . . 57.70(19) ?
N1 C2 C3 C8 . . . . -123.79(15) ?
N2 C9 C10 C11 . . . . -179.60(12) ?
N2 C9 C10 C15 . . . . 1.06(19) ?
N2 C16 C17 C18 . . . . 164.26(13) ?
N2 C16 C17 C22 . . . . -18.1(2) ?
C1 N1 C2 C3 . . . . 77.11(17) ?
C1 N2 C9 C10 . . . . 95.30(15) ?
C1 N2 C16 C17 . . . . 88.11(17) ?
C2 N1 C1 S1 . . . . 11.18(19) ?
C2 N1 C1 N2 . . . . -171.82(12) ?
C2 C3 C4 C5 . . . . -179.84(17) ?
C2 C3 C8 C7 . . . . -179.52(15) ?
C3 C4 C5 C6 . . . . -0.9(3) ?
C4 C3 C8 C7 . . . . -1.0(2) ?
C4 C5 C6 C7 . . . . -0.5(3) ?
C5 C6 C7 C8 . . . . 1.1(3) ?
C6 C7 C8 C3 . . . . -0.4(3) ?
C8 C3 C4 C5 . . . . 1.6(3) ?
C9 N2 C1 S1 . . . . -11.01(18) ?
C9 N2 C1 N1 . . . . 172.03(12) ?
C9 N2 C16 C17 . . . . -92.33(15) ?
C9 C10 C11 C12 . . . . -179.93(13) ?
C9 C10 C15 C14 . . . . 178.87(13) ?
C10 C11 C12 C13 . . . . 0.9(2) ?
C11 C10 C15 C14 . . . . -0.5(2) ?
C11 C12 C13 C14 . . . . -0.1(2) ?
C12 C13 C14 C15 . . . . -0.9(2) ?
C13 C14 C15 C10 . . . . 1.2(2) ?
C15 C10 C11 C12 . . . . -0.6(2) ?
C16 N2 C1 S1 . . . . 168.53(10) ?
C16 N2 C1 N1 . . . . -8.43(19) ?
C16 N2 C9 C10 . . . . -84.26(14) ?
C16 C17 C18 C19 . . . . 178.27(14) ?
C16 C17 C22 C21 . . . . -177.37(14) ?
C17 C18 C19 C20 . . . . -0.6(2) ?
C18 C17 C22 C21 . . . . 0.3(2) ?
C18 C19 C20 C21 . . . . 0.0(2) ?
C19 C20 C21 C22 . . . . 0.8(2) ?
C20 C21 C22 C17 . . . . -1.0(2) ?
C22 C17 C18 C19 . . . . 0.5(2) ?

_cod_database_fobs_code 2244011
